data_9005694
loop_
_publ_author_name
'Bellezza, M.'
'Franzini, M.'
'Larsen, A. O.'
'Merlino, S.'
'Perchiazzi, N.'

_publ_section_title
;Grenmarite, a new member of the gotzenite-seidozerite-rosenbuschite group
 from the Langesundsfjord district, Norway: definition and crystal structure
;
_journal_name_full 'European Journal of Mineralogy'
_journal_page_first 971
_journal_page_last 978
_journal_paper_doi 10.1127/0935-1221/2004/0016-0971
_journal_volume 16
_journal_year 2004
_chemical_compound_source 'Langesundsfjord district, Norway'
_chemical_formula_sum 'Ca0.38 F2 Mn1.3 Na3.56 O16 Si4 Ti0.46 Zr2.3'
_chemical_name_mineral Grenmarite
_space_group_IT_number 13
_symmetry_space_group_name_Hall '-P 2yc'
_symmetry_space_group_name_H-M 'P 1 2/c 1'
_cell_angle_alpha 90
_cell_angle_beta 102.60
_cell_angle_gamma 90
_cell_length_a 5.608
_cell_length_b 7.139
_cell_length_c 18.575
_cell_formula_units_Z 2
_cell_volume 725.750
_database_code_amcsd 0007085
_exptl_crystal_density_diffrn 3.691
_cod_original_formula_sum 'Zr2.3 Mn1.3 Ti.46 Na3.56 Ca.38 Si4 O16 F2'
_cod_database_code 9005694

loop_
_space_group_symop_operation_xyz
x,y,z
x,-y,1/2+z
-x,y,1/2-z
-x,-y,-z

loop_
_atom_site_label
_atom_site_fract_x
_atom_site_fract_y
_atom_site_fract_z
_atom_site_occupancy
_atom_site_U_iso_or_equiv
Zr1 0.20040 0.11970 0.07330 0.88000 0.01200
Mn1 0.20040 0.11970 0.07330 0.12000 0.01200
Zr2 0.00000 0.11430 0.25000 0.54000 0.01200
Ti2 0.00000 0.11430 0.25000 0.46000 0.01200
Mn3 0.50000 0.35330 0.25000 0.76000 0.01600
Na3 0.50000 0.35330 0.25000 0.24000 0.01600
Na4 0.20510 0.61510 0.06950 0.85000 0.02300
Mn4 0.20510 0.61510 0.06950 0.15000 0.02300
Na5 0.00000 0.61520 0.25000 0.86000 0.02300
Ca5 0.00000 0.61520 0.25000 0.14000 0.02300
Na6 0.50000 0.85890 0.25000 0.76000 0.02800
Ca6 0.50000 0.85890 0.25000 0.24000 0.02800
Si1 0.72370 0.38840 0.10340 1.00000 0.01200
Si2 0.72030 0.84130 0.10410 1.00000 0.01200
O1 0.73550 0.61440 0.10710 1.00000 0.02900
O2 0.44730 0.32590 0.06610 1.00000 0.02200
O3 0.43980 0.90150 0.07550 1.00000 0.02000
O4 0.92560 0.32390 0.05870 1.00000 0.02000
O5 0.90350 0.90740 0.05150 1.00000 0.01900
O6 0.79110 0.31850 0.18910 1.00000 0.01900
O7 0.81610 0.91000 0.18810 1.00000 0.01900
O8 0.24390 0.12660 0.18510 1.00000 0.01900
F 0.30250 0.58790 0.19190 1.00000 0.03400

loop_
_cod_related_entry_id
_cod_related_entry_database
_cod_related_entry_code
1 AMCSD 0007085
